data_7032971
loop_
_publ_author_name
'Zhao, Xuesong'
'Liu, Jie'
'Wang, Hui'
'Zou, Yan'
'Li, Shengli'
'Zhang, Shengyi'
'Zhou, Hongping'
'Wu, Jieying'
'Tian, Yupeng'

_publ_section_title
;
 Synthesis, crystal structures and two-photon absorption properties of
 triphenylamine cyanoacetic acid derivative and its organooxotin
 complexes.
;
_journal_issue 2
_journal_name_full 'Dalton transactions (Cambridge, England : 2003)'
_journal_page_first 701
_journal_page_last 709
_journal_paper_doi 10.1039/c4dt02251c
_journal_volume 44
_journal_year 2015
_chemical_formula_sum 'C120 H132 N8 O10 Sn4'
_chemical_formula_weight 2321.10
_chemical_name_systematic
; 
 ? 
;
_space_group_IT_number 14
_symmetry_space_group_name_Hall '-P 2yn'
_symmetry_space_group_name_H-M 'P 1 21/n 1'
_atom_sites_solution_hydrogens geom
_atom_sites_solution_primary direct
_atom_sites_solution_secondary difmap
_audit_creation_method SHELXL-97
_cell_angle_alpha 90.000(5)
_cell_angle_beta 98.046(5)
_cell_angle_gamma 90.000(5)
_cell_formula_units_Z 2
_cell_length_a 10.700(5)
_cell_length_b 22.813(5)
_cell_length_c 24.357(5)
_cell_measurement_temperature 298(2)
_cell_volume 5887(3)
_computing_structure_refinement 'SHELXL-97 (Sheldrick, 1997)'
_computing_structure_solution 'SHELXS-97 (Sheldrick, 1990)'
_diffrn_ambient_temperature 298(2)
_diffrn_measured_fraction_theta_full 0.784
_diffrn_measured_fraction_theta_max 0.784
_diffrn_radiation_monochromator graphite
_diffrn_radiation_source 'fine-focus sealed tube'
_diffrn_radiation_type MoK\a
_diffrn_radiation_wavelength 0.71069
_diffrn_reflns_av_R_equivalents 0.0714
_diffrn_reflns_av_sigmaI/netI 0.0874
_diffrn_reflns_limit_h_max 10
_diffrn_reflns_limit_h_min -10
_diffrn_reflns_limit_k_max 25
_diffrn_reflns_limit_k_min -23
_diffrn_reflns_limit_l_max 22
_diffrn_reflns_limit_l_min -24
_diffrn_reflns_number 22074
_diffrn_reflns_theta_full 23.63
_diffrn_reflns_theta_max 23.63
_diffrn_reflns_theta_min 1.23
_exptl_absorpt_coefficient_mu 0.896
_exptl_absorpt_correction_T_max 0.8411
_exptl_absorpt_correction_T_min 0.7748
_exptl_crystal_density_diffrn 1.309
_exptl_crystal_density_method 'not measured'
_exptl_crystal_F_000 2376
_exptl_crystal_size_max 0.30
_exptl_crystal_size_mid 0.20
_exptl_crystal_size_min 0.20
_refine_diff_density_max 0.597
_refine_diff_density_min -0.870
_refine_diff_density_rms 0.145
_refine_ls_extinction_method none
_refine_ls_goodness_of_fit_ref 1.037
_refine_ls_hydrogen_treatment mixed
_refine_ls_matrix_type full
_refine_ls_number_parameters 645
_refine_ls_number_reflns 6947
_refine_ls_number_restraints 236
_refine_ls_restrained_S_all 1.078
_refine_ls_R_factor_all 0.1359
_refine_ls_R_factor_gt 0.0685
_refine_ls_shift/su_max 0.008
_refine_ls_shift/su_mean 0.000
_refine_ls_structure_factor_coef Fsqd
_refine_ls_weighting_details 'calc w=1/[\s^2^(Fo^2^)+(0.0895P)^2^+26.3009P] where P=(Fo^2^+2Fc^2^)/3'
_refine_ls_weighting_scheme calc
_refine_ls_wR_factor_gt 0.1614
_refine_ls_wR_factor_ref 0.1940
_reflns_number_gt 4238
_reflns_number_total 6947
_reflns_threshold_expression >2sigma(I)
_cod_data_source_file c4dt02251c2.cif
_cod_data_source_block z
_cod_depositor_comments 'Adding full bibliography for 7032971--7032973.cif.'
_cod_original_sg_symbol_H-M P2(1)/n
_cod_database_code 7032971

loop_
_symmetry_equiv_pos_as_xyz
'x, y, z'
'-x+1/2, y+1/2, -z+1/2'
'-x, -y, -z'
'x-1/2, -y-1/2, z-1/2'

loop_
_atom_site_label
_atom_site_type_symbol
_atom_site_fract_x
_atom_site_fract_y
_atom_site_fract_z
_atom_site_U_iso_or_equiv
_atom_site_adp_type
_atom_site_occupancy
_atom_site_symmetry_multiplicity
_atom_site_calc_flag
_atom_site_refinement_flags
C1 C -0.333(2) -0.0518(9) 0.9017(7) 0.127(7) Uani 1 1 d U
H1 H -0.3667 -0.0826 0.8792 0.153 Uiso 1 1 calc R
C2 C -0.213(2) -0.0417(8) 0.9079(8) 0.128(7) Uani 1 1 d .
H2 H -0.1620 -0.0645 0.8884 0.154 Uiso 1 1 calc R
C3 C -0.1580(17) 0.0023(7) 0.9427(7) 0.106(5) Uani 1 1 d .
H3 H -0.0711 0.0081 0.9471 0.127 Uiso 1 1 calc R
C4 C -0.2308(15) 0.0358(6) 0.9696(6) 0.076(4) Uani 1 1 d .
C5 C -0.3624(16) 0.0275(7) 0.9627(6) 0.099(5) Uani 1 1 d .
H5 H -0.4149 0.0512 0.9805 0.119 Uiso 1 1 calc R
C6 C -0.4103(18) -0.0183(9) 0.9276(8) 0.130(7) Uani 1 1 d U
H6 H -0.4966 -0.0256 0.9221 0.156 Uiso 1 1 calc R
C7 C -0.2211(12) 0.0884(6) 1.0578(5) 0.072(4) Uani 1 1 d .
C8 C -0.2781(15) 0.1402(7) 1.0706(6) 0.097(5) Uani 1 1 d .
H8 H -0.2893 0.1704 1.0448 0.117 Uiso 1 1 calc R
C9 C -0.3185(16) 0.1472(8) 1.1216(7) 0.112(6) Uani 1 1 d .
H9 H -0.3570 0.1818 1.1304 0.135 Uiso 1 1 calc R
C10 C -0.3008(17) 0.1023(10) 1.1589(7) 0.111(6) Uani 1 1 d .
H10 H -0.3284 0.1067 1.1932 0.133 Uiso 1 1 calc R
C11 C -0.2440(18) 0.0513(8) 1.1474(6) 0.110(6) Uani 1 1 d .
H11 H -0.2337 0.0213 1.1734 0.132 Uiso 1 1 calc R
C13 C -0.1105(14) 0.1384(6) 0.9304(5) 0.091(5) Uani 1 1 d .
H13 H -0.1624 0.1167 0.9041 0.109 Uiso 1 1 calc R
C14 C -0.0387(14) 0.1825(6) 0.9136(5) 0.085(5) Uani 1 1 d .
H14 H -0.0423 0.1898 0.8758 0.102 Uiso 1 1 calc R
C15 C 0.0393(12) 0.2167(5) 0.9508(5) 0.061(3) Uani 1 1 d .
C16 C 0.0461(12) 0.2032(5) 1.0063(5) 0.065(3) Uani 1 1 d .
H16 H 0.0988 0.2250 1.0323 0.078 Uiso 1 1 calc R
C17 C -0.1070(12) 0.1256(5) 0.9862(5) 0.069(4) Uani 1 1 d .
C18 C 0.1027(11) 0.2637(5) 0.9279(5) 0.061(3) Uani 1 1 d .
H18 H 0.0912 0.2648 0.8894 0.073 Uiso 1 1 calc R
C19 C 0.1756(11) 0.3062(5) 0.9522(5) 0.060(3) Uani 1 1 d .
C20 C 0.2144(14) 0.3118(6) 1.0109(6) 0.083(4) Uani 1 1 d .
C21 C 0.2271(10) 0.3502(5) 0.9185(5) 0.056(3) Uani 1 1 d .
C22 C 0.1900(13) 0.4914(7) 0.8541(5) 0.110(3) Uani 1 1 d DU
H22A H 0.1304 0.4792 0.8784 0.132 Uiso 1 1 calc R
H22B H 0.2006 0.5335 0.8575 0.132 Uiso 1 1 calc R
C23 C 0.1379(12) 0.4761(7) 0.7945(6) 0.127(3) Uani 1 1 d DU
H23A H 0.1941 0.4913 0.7699 0.153 Uiso 1 1 calc R
H23B H 0.1346 0.4338 0.7903 0.153 Uiso 1 1 calc R
C24 C 0.0089(13) 0.5010(6) 0.7784(7) 0.140(3) Uani 1 1 d DU
H24A H -0.0200 0.5170 0.8113 0.168 Uiso 1 1 calc R
H24B H 0.0146 0.5331 0.7528 0.168 Uiso 1 1 calc R
C26 C 0.4591(13) 0.6299(5) 0.9764(5) 0.079(3) Uani 1 1 d U
H26A H 0.4554 0.6386 1.0152 0.095 Uiso 1 1 calc R
H26B H 0.5001 0.6627 0.9610 0.095 Uiso 1 1 calc R
C27 C 0.3267(14) 0.6249(6) 0.9468(6) 0.088(3) Uani 1 1 d U
H27A H 0.2834 0.5934 0.9632 0.106 Uiso 1 1 calc R
H27B H 0.3293 0.6151 0.9082 0.106 Uiso 1 1 calc R
C28 C 0.2530(15) 0.6823(6) 0.9501(6) 0.100(3) Uani 1 1 d U
H28A H 0.2512 0.6923 0.9887 0.120 Uiso 1 1 calc R
H28B H 0.2959 0.7137 0.9334 0.120 Uiso 1 1 calc R
C29 C 0.1192(16) 0.6771(7) 0.9207(7) 0.124(4) Uani 1 1 d U
H29A H 0.1207 0.6679 0.8823 0.186 Uiso 1 1 calc R
H29B H 0.0758 0.7136 0.9235 0.186 Uiso 1 1 calc R
H29C H 0.0761 0.6466 0.9376 0.186 Uiso 1 1 calc R
C30 C 0.7563(12) 0.5233(6) 0.9682(5) 0.080(3) Uani 1 1 d U
H30A H 0.8057 0.5543 0.9545 0.096 Uiso 1 1 calc R
H30B H 0.7957 0.5130 1.0052 0.096 Uiso 1 1 calc R
C31 C 0.7568(13) 0.4712(6) 0.9315(6) 0.089(2) Uani 1 1 d U
H31A H 0.7276 0.4831 0.8936 0.106 Uiso 1 1 calc R
H31B H 0.6975 0.4426 0.9420 0.106 Uiso 1 1 calc R
C32 C 0.8856(13) 0.4422(6) 0.9335(6) 0.099(3) Uani 1 1 d U
H32A H 0.9183 0.4324 0.9715 0.119 Uiso 1 1 calc R
H32B H 0.9439 0.4693 0.9199 0.119 Uiso 1 1 calc R
C33 C 0.8765(16) 0.3861(7) 0.8980(7) 0.119(4) Uani 1 1 d U
H33A H 0.8250 0.3578 0.9134 0.178 Uiso 1 1 calc R
H33B H 0.9595 0.3702 0.8976 0.178 Uiso 1 1 calc R
H33C H 0.8394 0.3953 0.8608 0.178 Uiso 1 1 calc R
C38 C 0.5285(11) 0.5530(4) 0.8332(5) 0.048(3) Uani 1 1 d .
C39 C 0.6011(12) 0.5723(5) 0.7896(4) 0.061(3) Uani 1 1 d .
C40 C 0.5572(16) 0.5503(8) 0.7360(6) 0.109(6) Uani 1 1 d .
C41 C 0.7026(12) 0.6074(5) 0.8021(5) 0.070(4) Uani 1 1 d .
H41 H 0.7148 0.6208 0.8385 0.083 Uiso 1 1 calc R
C42 C 0.7951(12) 0.6280(6) 0.7693(5) 0.071(4) Uani 1 1 d .
C43 C 0.8881(13) 0.6640(6) 0.7946(5) 0.079(4) Uani 1 1 d .
H43 H 0.8817 0.6773 0.8302 0.095 Uiso 1 1 calc R
C44 C 0.9907(13) 0.6816(6) 0.7703(6) 0.078(4) Uani 1 1 d .
H44 H 1.0503 0.7069 0.7889 0.094 Uiso 1 1 calc R
C45 C 1.0039(13) 0.6615(6) 0.7187(6) 0.076(4) Uani 1 1 d .
C46 C 0.9111(15) 0.6264(7) 0.6907(5) 0.092(5) Uani 1 1 d .
H46 H 0.9185 0.6135 0.6551 0.110 Uiso 1 1 calc R
C47 C 0.8062(13) 0.6100(6) 0.7153(5) 0.087(5) Uani 1 1 d .
H47 H 0.7433 0.5871 0.6957 0.105 Uiso 1 1 calc R
C48 C 1.2198(14) 0.6937(5) 0.7245(5) 0.077(4) Uani 1 1 d D
C49 C 1.2793(15) 0.6653(7) 0.7721(6) 0.106(5) Uani 1 1 d D
H49 H 1.2432 0.6312 0.7837 0.127 Uiso 1 1 calc R
C50 C 1.3908(15) 0.6860(7) 0.8029(6) 0.110(6) Uani 1 1 d D
H50 H 1.4261 0.6660 0.8346 0.132 Uiso 1 1 calc R
C51 C 1.4496(14) 0.7366(7) 0.7866(6) 0.103(5) Uani 1 1 d D
H51 H 1.5236 0.7508 0.8069 0.123 Uiso 1 1 calc R
C52 C 1.3928(14) 0.7647(7) 0.7390(6) 0.095(5) Uani 1 1 d D
H52 H 1.4318 0.7973 0.7260 0.114 Uiso 1 1 calc R
C53 C 1.2783(14) 0.7450(5) 0.7099(6) 0.083(4) Uani 1 1 d D
H53 H 1.2399 0.7668 0.6800 0.100 Uiso 1 1 calc R
C54 C 1.1065(16) 0.6710(7) 0.6351(6) 0.088(5) Uani 1 1 d .
C55 C 1.0258(18) 0.7044(7) 0.6013(7) 0.107(6) Uani 1 1 d .
H55 H 0.9702 0.7294 0.6158 0.128 Uiso 1 1 calc R
C56 C 1.026(2) 0.7012(8) 0.5440(8) 0.120(6) Uani 1 1 d .
H56 H 0.9701 0.7239 0.5202 0.143 Uiso 1 1 calc R
C57 C -0.0235(12) 0.1582(5) 1.0241(5) 0.066(4) Uani 1 1 d .
H57 H -0.0153 0.1491 1.0617 0.080 Uiso 1 1 calc R
C58 C 1.109(3) 0.6647(11) 0.5232(9) 0.134(8) Uani 1 1 d .
H58 H 1.1089 0.6626 0.4850 0.161 Uiso 1 1 calc R
C59 C 1.191(2) 0.6315(10) 0.5570(10) 0.139(8) Uani 1 1 d .
H59 H 1.2461 0.6064 0.5425 0.166 Uiso 1 1 calc R
C60 C 1.1913(17) 0.6353(7) 0.6146(8) 0.116(6) Uani 1 1 d .
H60 H 1.2491 0.6137 0.6386 0.139 Uiso 1 1 calc R
C61 C -0.2022(14) 0.0444(6) 1.0972(6) 0.088(4) Uani 1 1 d .
H61 H -0.1608 0.0101 1.0896 0.105 Uiso 1 1 calc R
N1 N -0.1787(10) 0.0812(5) 1.0058(4) 0.074(3) Uani 1 1 d .
N2 N 0.2443(15) 0.3165(6) 1.0572(6) 0.132(6) Uani 1 1 d .
N3 N 1.1097(11) 0.6746(5) 0.6936(5) 0.088(4) Uani 1 1 d .
N4 N 0.5203(16) 0.5360(8) 0.6928(6) 0.157(7) Uani 1 1 d .
O1 O 0.4552(6) 0.4849(3) 0.9495(3) 0.0474(18) Uani 1 1 d .
O2 O 0.5605(8) 0.5766(4) 0.8809(3) 0.071(2) Uani 1 1 d .
O3 O 0.4528(9) 0.5123(4) 0.8252(3) 0.090(3) Uani 1 1 d .
O4 O 0.3014(8) 0.3912(3) 0.9412(3) 0.062(2) Uani 1 1 d .
O5 O 0.1962(8) 0.3516(3) 0.8665(3) 0.073(2) Uani 1 1 d .
Sn1 Sn 0.57070(7) 0.55440(3) 0.97186(3) 0.0498(3) Uani 1 1 d U
Sn2 Sn 0.36610(8) 0.44957(4) 0.87869(3) 0.0557(3) Uani 1 1 d DU
C25 C -0.0865(14) 0.4589(8) 0.7525(8) 0.159(5) Uani 1 1 d DU
H25A H -0.1139 0.4703 0.7148 0.238 Uiso 1 1 calc R
H25B H -0.1574 0.4587 0.7726 0.238 Uiso 1 1 calc R
H25C H -0.0502 0.4204 0.7532 0.238 Uiso 1 1 calc R
C34 C 0.4743(13) 0.3868(5) 0.8476(4) 0.097(3) Uani 1 1 d DU
H34A H 0.5617 0.3937 0.8629 0.117 Uiso 1 1 calc R
H34B H 0.4507 0.3490 0.8612 0.117 Uiso 1 1 calc R
C35 C 0.4672(13) 0.3827(6) 0.7858(4) 0.108(3) Uani 1 1 d DU
H35A H 0.3819 0.3719 0.7701 0.129 Uiso 1 1 calc R
H35B H 0.4845 0.4210 0.7713 0.129 Uiso 1 1 calc R
C36 C 0.5572(14) 0.3392(6) 0.7670(4) 0.118(3) Uani 1 1 d DU
H36A H 0.5328 0.3000 0.7768 0.141 Uiso 1 1 calc R
H36B H 0.6413 0.3467 0.7863 0.141 Uiso 1 1 calc R
C37 C 0.5604(17) 0.3419(8) 0.7056(5) 0.138(4) Uani 1 1 d DU
H37A H 0.4757 0.3412 0.6864 0.208 Uiso 1 1 calc R
H37B H 0.6061 0.3088 0.6944 0.208 Uiso 1 1 calc R
H37C H 0.6013 0.3774 0.6967 0.208 Uiso 1 1 calc R

loop_
_atom_site_aniso_label
_atom_site_aniso_U_11
_atom_site_aniso_U_22
_atom_site_aniso_U_33
_atom_site_aniso_U_23
_atom_site_aniso_U_13
_atom_site_aniso_U_12
C1 0.17(2) 0.131(17) 0.087(13) -0.022(10) 0.027(13) -0.076(14)
C2 0.17(2) 0.105(14) 0.120(15) -0.038(12) 0.042(16) -0.011(14)
C3 0.096(13) 0.111(13) 0.114(13) -0.024(11) 0.026(11) -0.013(11)
C4 0.077(11) 0.081(10) 0.073(9) 0.009(8) 0.027(8) -0.017(9)
C5 0.095(13) 0.125(13) 0.083(11) -0.010(10) 0.035(10) -0.034(11)
C6 0.112(16) 0.17(2) 0.111(15) -0.023(13) 0.026(11) -0.085(13)
C7 0.067(10) 0.089(10) 0.063(9) 0.005(8) 0.022(8) -0.008(8)
C8 0.110(13) 0.099(12) 0.091(11) 0.018(9) 0.043(10) 0.007(10)
C9 0.119(15) 0.119(14) 0.111(14) -0.022(12) 0.057(12) 0.005(12)
C10 0.112(15) 0.153(17) 0.072(11) 0.009(12) 0.028(10) -0.019(14)
C11 0.138(16) 0.122(15) 0.077(12) 0.031(10) 0.039(11) -0.007(13)
C13 0.111(13) 0.112(12) 0.050(8) -0.015(8) 0.013(8) -0.057(10)
C14 0.106(12) 0.105(11) 0.049(8) -0.003(8) 0.028(8) -0.051(10)
C15 0.064(9) 0.068(8) 0.055(8) -0.016(7) 0.018(7) -0.028(7)
C16 0.071(9) 0.069(8) 0.057(8) -0.010(6) 0.014(7) -0.021(7)
C17 0.070(9) 0.070(9) 0.071(9) -0.007(7) 0.025(8) -0.025(8)
C18 0.070(9) 0.061(8) 0.057(7) -0.006(6) 0.027(7) -0.015(7)
C19 0.062(9) 0.063(8) 0.059(8) 0.005(6) 0.025(7) -0.028(7)
C20 0.094(12) 0.090(11) 0.066(10) 0.012(8) 0.015(9) -0.041(9)
C21 0.034(7) 0.070(8) 0.065(9) -0.029(7) 0.013(6) -0.010(6)
C22 0.108(4) 0.111(5) 0.111(4) 0.005(4) 0.011(3) 0.011(4)
C23 0.124(4) 0.129(4) 0.123(4) 0.003(4) -0.001(3) 0.013(3)
C24 0.132(4) 0.142(5) 0.139(5) 0.003(4) -0.004(3) 0.010(4)
C26 0.085(4) 0.077(4) 0.079(4) -0.004(4) 0.019(4) -0.005(4)
C27 0.093(4) 0.086(4) 0.086(4) -0.003(3) 0.014(3) -0.001(3)
C28 0.101(4) 0.097(4) 0.100(4) -0.004(4) 0.011(4) 0.008(3)
C29 0.116(5) 0.126(6) 0.126(6) -0.004(4) 0.003(4) 0.015(4)
C30 0.071(4) 0.089(4) 0.082(4) -0.002(3) 0.020(4) 0.002(3)
C31 0.082(4) 0.095(4) 0.091(4) -0.005(3) 0.019(3) 0.006(3)
C32 0.091(4) 0.104(4) 0.103(4) -0.005(3) 0.020(4) 0.011(3)
C33 0.115(6) 0.117(5) 0.126(6) -0.015(4) 0.020(4) 0.017(4)
C38 0.067(8) 0.032(6) 0.049(7) 0.003(5) 0.024(6) -0.013(6)
C39 0.061(9) 0.087(9) 0.041(7) 0.005(6) 0.024(6) -0.014(7)
C40 0.120(14) 0.173(16) 0.041(9) -0.002(10) 0.031(9) -0.078(12)
C41 0.073(10) 0.081(9) 0.058(8) 0.014(7) 0.021(7) -0.012(8)
C42 0.069(10) 0.090(10) 0.056(8) 0.004(7) 0.020(7) -0.027(8)
C43 0.092(11) 0.095(10) 0.057(8) 0.015(7) 0.032(8) -0.018(9)
C44 0.078(10) 0.089(10) 0.075(9) 0.011(8) 0.032(8) -0.022(8)
C45 0.069(10) 0.092(10) 0.069(10) 0.011(8) 0.020(8) -0.014(8)
C46 0.096(12) 0.135(13) 0.050(8) 0.009(8) 0.026(9) -0.026(11)
C47 0.090(11) 0.114(12) 0.064(9) -0.003(8) 0.028(8) -0.043(9)
C48 0.091(12) 0.074(9) 0.075(9) 0.038(8) 0.049(9) 0.008(9)
C49 0.105(14) 0.106(12) 0.113(14) 0.052(11) 0.034(12) 0.004(11)
C50 0.074(12) 0.167(18) 0.092(12) 0.051(12) 0.021(11) 0.039(12)
C51 0.078(12) 0.145(15) 0.090(12) 0.000(11) 0.030(10) 0.001(11)
C52 0.098(13) 0.108(12) 0.082(11) 0.026(10) 0.027(10) -0.008(11)
C53 0.086(11) 0.097(11) 0.071(9) 0.020(8) 0.027(9) 0.006(9)
C54 0.093(12) 0.098(12) 0.083(11) 0.021(9) 0.053(11) -0.018(10)
C55 0.138(17) 0.109(13) 0.081(12) 0.019(10) 0.039(12) -0.002(12)
C56 0.137(18) 0.110(15) 0.108(16) 0.024(12) 0.007(13) -0.032(13)
C57 0.076(9) 0.068(8) 0.059(8) 0.010(7) 0.024(8) -0.017(8)
C58 0.17(2) 0.14(2) 0.103(16) -0.014(15) 0.050(17) -0.060(18)
C59 0.16(2) 0.136(19) 0.14(2) -0.029(15) 0.087(18) -0.022(16)
C60 0.117(15) 0.113(14) 0.131(16) 0.004(11) 0.061(13) -0.020(11)
C61 0.093(11) 0.091(11) 0.081(11) 0.007(9) 0.020(9) -0.006(9)
N1 0.085(8) 0.076(7) 0.067(7) -0.008(6) 0.025(6) -0.038(7)
N2 0.171(15) 0.153(13) 0.070(9) 0.006(9) 0.012(10) -0.099(11)
N3 0.063(8) 0.124(10) 0.083(9) 0.010(7) 0.027(7) -0.031(8)
N4 0.172(16) 0.247(19) 0.056(9) -0.021(10) 0.029(10) -0.111(14)
O1 0.042(4) 0.059(5) 0.045(4) 0.009(3) 0.019(4) -0.001(4)
O2 0.092(7) 0.078(6) 0.048(5) 0.008(4) 0.027(5) -0.022(5)
O3 0.117(8) 0.087(6) 0.069(6) 0.007(5) 0.030(6) -0.060(6)
O4 0.081(6) 0.062(5) 0.046(4) -0.008(4) 0.023(4) -0.037(5)
O5 0.094(7) 0.073(6) 0.055(6) -0.008(4) 0.019(5) -0.023(5)
Sn1 0.0513(5) 0.0549(5) 0.0469(5) 0.0014(4) 0.0195(4) -0.0132(4)
Sn2 0.0581(6) 0.0678(6) 0.0436(5) -0.0026(4) 0.0151(4) -0.0173(4)
C25 0.146(5) 0.161(6) 0.164(6) -0.007(5) 0.004(4) -0.005(4)
C34 0.100(5) 0.098(4) 0.097(4) -0.006(4) 0.025(4) 0.004(3)
C35 0.115(4) 0.109(4) 0.103(4) -0.011(3) 0.027(3) 0.008(3)
C36 0.124(5) 0.118(5) 0.114(4) -0.013(4) 0.029(4) 0.010(4)
C37 0.150(6) 0.146(6) 0.125(5) -0.012(4) 0.038(4) 0.012(5)

loop_
_atom_type_symbol
_atom_type_description
_atom_type_scat_dispersion_real
_atom_type_scat_dispersion_imag
_atom_type_scat_source
C C 0.0033 0.0016 'International Tables Vol C Tables 4.2.6.8 and 6.1.1.4'
H H 0.0000 0.0000 'International Tables Vol C Tables 4.2.6.8 and 6.1.1.4'
N N 0.0061 0.0033 'International Tables Vol C Tables 4.2.6.8 and 6.1.1.4'
O O 0.0106 0.0060 'International Tables Vol C Tables 4.2.6.8 and 6.1.1.4'
Sn Sn -0.6537 1.4246 'International Tables Vol C Tables 4.2.6.8 and 6.1.1.4'

loop_
_geom_angle_atom_site_label_1
_geom_angle_atom_site_label_2
_geom_angle_atom_site_label_3
_geom_angle
_geom_angle_site_symmetry_1
_geom_angle_site_symmetry_3
C2 C1 C6 120.5(19) . .
C2 C1 H1 119.7 . .
C6 C1 H1 119.7 . .
C1 C2 C3 122.0(19) . .
C1 C2 H2 119.0 . .
C3 C2 H2 119.0 . .
C4 C3 C2 119.3(17) . .
C4 C3 H3 120.4 . .
C2 C3 H3 120.4 . .
C3 C4 C5 120.6(15) . .
C3 C4 N1 121.2(14) . .
C5 C4 N1 118.2(14) . .
C6 C5 C4 116.6(16) . .
C6 C5 H5 121.7 . .
C4 C5 H5 121.7 . .
C1 C6 C5 121.0(18) . .
C1 C6 H6 119.5 . .
C5 C6 H6 119.5 . .
C61 C7 C8 119.1(12) . .
C61 C7 N1 120.3(13) . .
C8 C7 N1 120.5(13) . .
C9 C8 C7 120.4(14) . .
C9 C8 H8 119.8 . .
C7 C8 H8 119.8 . .
C10 C9 C8 118.6(16) . .
C10 C9 H9 120.7 . .
C8 C9 H9 120.7 . .
C11 C10 C9 122.0(15) . .
C11 C10 H10 119.0 . .
C9 C10 H10 119.0 . .
C10 C11 C61 119.6(15) . .
C10 C11 H11 120.2 . .
C61 C11 H11 120.2 . .
C14 C13 C17 120.8(12) . .
C14 C13 H13 119.6 . .
C17 C13 H13 119.6 . .
C13 C14 C15 122.2(11) . .
C13 C14 H14 118.9 . .
C15 C14 H14 118.9 . .
C16 C15 C14 117.4(11) . .
C16 C15 C18 126.1(11) . .
C14 C15 C18 116.4(11) . .
C57 C16 C15 121.3(11) . .
C57 C16 H16 119.4 . .
C15 C16 H16 119.4 . .
C13 C17 N1 123.2(12) . .
C13 C17 C57 117.4(11) . .
N1 C17 C57 119.3(11) . .
C19 C18 C15 131.0(11) . .
C19 C18 H18 114.5 . .
C15 C18 H18 114.5 . .
C18 C19 C20 125.2(10) . .
C18 C19 C21 119.8(11) . .
C20 C19 C21 115.0(11) . .
N2 C20 C19 179(2) . .
O5 C21 O4 117.9(11) . .
O5 C21 C19 121.1(11) . .
O4 C21 C19 120.9(11) . .
C23 C22 Sn2 111.0(9) . .
C23 C22 H22A 109.4 . .
Sn2 C22 H22A 109.4 . .
C23 C22 H22B 109.4 . .
Sn2 C22 H22B 109.4 . .
H22A C22 H22B 108.0 . .
C24 C23 C22 111.4(9) . .
C24 C23 H23A 109.3 . .
C22 C23 H23A 109.3 . .
C24 C23 H23B 109.3 . .
C22 C23 H23B 109.3 . .
H23A C23 H23B 108.0 . .
C25 C24 C23 115.0(10) . .
C25 C24 H24A 108.5 . .
C23 C24 H24A 108.5 . .
C25 C24 H24B 108.5 . .
C23 C24 H24B 108.5 . .
H24A C24 H24B 107.5 . .
C27 C26 Sn1 114.5(9) . .
C27 C26 H26A 108.6 . .
Sn1 C26 H26A 108.6 . .
C27 C26 H26B 108.6 . .
Sn1 C26 H26B 108.6 . .
H26A C26 H26B 107.6 . .
C26 C27 C28 111.5(11) . .
C26 C27 H27A 109.3 . .
C28 C27 H27A 109.3 . .
C26 C27 H27B 109.3 . .
C28 C27 H27B 109.3 . .
H27A C27 H27B 108.0 . .
C29 C28 C27 111.6(13) . .
C29 C28 H28A 109.3 . .
C27 C28 H28A 109.3 . .
C29 C28 H28B 109.3 . .
C27 C28 H28B 109.3 . .
H28A C28 H28B 108.0 . .
C28 C29 H29A 109.5 . .
C28 C29 H29B 109.5 . .
H29A C29 H29B 109.5 . .
C28 C29 H29C 109.5 . .
H29A C29 H29C 109.5 . .
H29B C29 H29C 109.5 . .
C31 C30 Sn1 112.0(9) . .
C31 C30 H30A 109.2 . .
Sn1 C30 H30A 109.2 . .
C31 C30 H30B 109.2 . .
Sn1 C30 H30B 109.2 . .
H30A C30 H30B 107.9 . .
C30 C31 C32 114.1(12) . .
C30 C31 H31A 108.7 . .
C32 C31 H31A 108.7 . .
C30 C31 H31B 108.7 . .
C32 C31 H31B 108.7 . .
H31A C31 H31B 107.6 . .
C31 C32 C33 111.0(13) . .
C31 C32 H32A 109.4 . .
C33 C32 H32A 109.4 . .
C31 C32 H32B 109.4 . .
C33 C32 H32B 109.4 . .
H32A C32 H32B 108.0 . .
C32 C33 H33A 109.5 . .
C32 C33 H33B 109.5 . .
H33A C33 H33B 109.5 . .
C32 C33 H33C 109.5 . .
H33A C33 H33C 109.5 . .
H33B C33 H33C 109.5 . .
O3 C38 O2 123.2(9) . .
O3 C38 C39 120.9(11) . .
O2 C38 C39 115.4(10) . .
C41 C39 C40 124.8(10) . .
C41 C39 C38 120.3(11) . .
C40 C39 C38 114.9(11) . .
N4 C40 C39 176(2) . .
C39 C41 C42 131.7(12) . .
C39 C41 H41 114.2 . .
C42 C41 H41 114.2 . .
C43 C42 C47 116.6(11) . .
C43 C42 C41 117.4(11) . .
C47 C42 C41 125.7(13) . .
C42 C43 C44 123.7(12) . .
C42 C43 H43 118.2 . .
C44 C43 H43 118.2 . .
C45 C44 C43 119.3(13) . .
C45 C44 H44 120.3 . .
C43 C44 H44 120.3 . .
C44 C45 C46 119.4(12) . .
C44 C45 N3 121.9(14) . .
C46 C45 N3 118.8(13) . .
C45 C46 C47 120.7(12) . .
C45 C46 H46 119.7 . .
C47 C46 H46 119.7 . .
C46 C47 C42 120.3(13) . .
C46 C47 H47 119.9 . .
C42 C47 H47 119.9 . .
N3 C48 C53 120.4(12) . .
N3 C48 C49 124.1(12) . .
C53 C48 C49 115.5(14) . .
C50 C49 C48 122.8(14) . .
C50 C49 H49 118.6 . .
C48 C49 H49 118.6 . .
C51 C50 C49 120.7(14) . .
C51 C50 H50 119.7 . .
C49 C50 H50 119.7 . .
C52 C51 C50 117.2(14) . .
C52 C51 H51 121.4 . .
C50 C51 H51 121.4 . .
C51 C52 C53 121.5(14) . .
C51 C52 H52 119.2 . .
C53 C52 H52 119.2 . .
C48 C53 C52 122.2(14) . .
C48 C53 H53 118.9 . .
C52 C53 H53 118.9 . .
C55 C54 C60 121.1(16) . .
C55 C54 N3 120.3(15) . .
C60 C54 N3 118.5(17) . .
C54 C55 C56 119.5(18) . .
C54 C55 H55 120.3 . .
C56 C55 H55 120.3 . .
C58 C56 C55 120(2) . .
C58 C56 H56 120.2 . .
C55 C56 H56 120.2 . .
C16 C57 C17 120.8(11) . .
C16 C57 H57 119.6 . .
C17 C57 H57 119.6 . .
C59 C58 C56 121(2) . .
C59 C58 H58 119.5 . .
C56 C58 H58 119.5 . .
C58 C59 C60 119(2) . .
C58 C59 H59 120.4 . .
C60 C59 H59 120.4 . .
C54 C60 C59 119.4(19) . .
C54 C60 H60 120.3 . .
C59 C60 H60 120.3 . .
C11 C61 C7 120.2(15) . .
C11 C61 H61 119.9 . .
C7 C61 H61 119.9 . .
C17 N1 C7 118.9(11) . .
C17 N1 C4 120.3(10) . .
C7 N1 C4 119.5(10) . .
C48 N3 C45 121.0(12) . .
C48 N3 C54 117.7(11) . .
C45 N3 C54 121.3(13) . .
Sn2 O1 Sn1 137.3(3) . .
Sn2 O1 Sn1 119.1(3) . 3_667
Sn1 O1 Sn1 103.5(3) . 3_667
C38 O2 Sn1 139.8(7) . .
C38 O3 Sn2 135.4(7) . .
C21 O4 Sn2 111.9(7) . .
O1 Sn1 C26 108.9(4) . .
O1 Sn1 C30 105.4(4) . .
C26 Sn1 C30 144.7(5) . .
O1 Sn1 O1 76.5(3) . 3_667
C26 Sn1 O1 98.5(4) . 3_667
C30 Sn1 O1 97.8(4) . 3_667
O1 Sn1 O2 88.2(3) . .
C26 Sn1 O2 85.4(4) . .
C30 Sn1 O2 87.2(4) . .
O1 Sn1 O2 164.6(3) 3_667 .
O1 Sn2 C34 111.8(4) . .
O1 Sn2 C22 110.9(4) . .
C34 Sn2 C22 137.2(5) . .
O1 Sn2 O4 78.9(3) . .
C34 Sn2 O4 94.7(4) . .
C22 Sn2 O4 96.5(5) . .
O1 Sn2 O3 93.3(3) . .
C34 Sn2 O3 86.0(5) . .
C22 Sn2 O3 88.4(5) . .
O4 Sn2 O3 171.9(3) . .
C24 C25 H25A 109.5 . .
C24 C25 H25B 109.5 . .
H25A C25 H25B 109.5 . .
C24 C25 H25C 109.5 . .
H25A C25 H25C 109.5 . .
H25B C25 H25C 109.5 . .
C35 C34 Sn2 117.5(7) . .
C35 C34 H34A 107.9 . .
Sn2 C34 H34A 107.9 . .
C35 C34 H34B 107.9 . .
Sn2 C34 H34B 107.9 . .
H34A C34 H34B 107.2 . .
C36 C35 C34 113.8(7) . .
C36 C35 H35A 108.8 . .
C34 C35 H35A 108.8 . .
C36 C35 H35B 108.8 . .
C34 C35 H35B 108.8 . .
H35A C35 H35B 107.7 . .
C35 C36 C37 112.4(7) . .
C35 C36 H36A 109.1 . .
C37 C36 H36A 109.1 . .
C35 C36 H36B 109.1 . .
C37 C36 H36B 109.1 . .
H36A C36 H36B 107.9 . .
C36 C37 H37A 109.5 . .
C36 C37 H37B 109.5 . .
H37A C37 H37B 109.5 . .
C36 C37 H37C 109.5 . .
H37A C37 H37C 109.5 . .
H37B C37 H37C 109.5 . .

loop_
_geom_bond_atom_site_label_1
_geom_bond_atom_site_label_2
_geom_bond_distance
_geom_bond_site_symmetry_2
C1 C2 1.30(2) .
C1 C6 1.34(3) .
C1 H1 0.9300 .
C2 C3 1.39(2) .
C2 H2 0.9300 .
C3 C4 1.330(18) .
C3 H3 0.9300 .
C4 C5 1.407(19) .
C4 N1 1.421(16) .
C5 C6 1.40(2) .
C5 H5 0.9300 .
C6 H6 0.9300 .
C7 C61 1.384(17) .
C7 C8 1.386(18) .
C7 N1 1.413(14) .
C8 C9 1.381(19) .
C8 H8 0.9300 .
C9 C10 1.36(2) .
C9 H9 0.9300 .
C10 C11 1.36(2) .
C10 H10 0.9300 .
C11 C61 1.367(19) .
C11 H11 0.9300 .
C13 C14 1.362(16) .
C13 C17 1.387(17) .
C13 H13 0.9300 .
C14 C15 1.385(16) .
C14 H14 0.9300 .
C15 C16 1.380(15) .
C15 C18 1.422(15) .
C16 C57 1.375(15) .
C16 H16 0.9300 .
C17 N1 1.393(14) .
C17 C57 1.404(16) .
C18 C19 1.332(15) .
C18 H18 0.9300 .
C19 C20 1.437(18) .
C19 C21 1.454(15) .
C20 N2 1.134(16) .
C21 O5 1.265(13) .
C21 O4 1.300(12) .
C22 C23 1.521(9) .
C22 Sn2 2.122(13) .
C22 H22A 0.9700 .
C22 H22B 0.9700 .
C23 C24 1.493(9) .
C23 H23A 0.9700 .
C23 H23B 0.9700 .
C24 C25 1.478(10) .
C24 H24A 0.9700 .
C24 H24B 0.9700 .
C26 C27 1.502(17) .
C26 Sn1 2.108(12) .
C26 H26A 0.9700 .
C26 H26B 0.9700 .
C27 C28 1.537(18) .
C27 H27A 0.9700 .
C27 H27B 0.9700 .
C28 C29 1.513(19) .
C28 H28A 0.9700 .
C28 H28B 0.9700 .
C29 H29A 0.9600 .
C29 H29B 0.9600 .
C29 H29C 0.9600 .
C30 C31 1.487(16) .
C30 Sn1 2.122(12) .
C30 H30A 0.9700 .
C30 H30B 0.9700 .
C31 C32 1.524(17) .
C31 H31A 0.9700 .
C31 H31B 0.9700 .
C32 C33 1.539(18) .
C32 H32A 0.9700 .
C32 H32B 0.9700 .
C33 H33A 0.9600 .
C33 H33B 0.9600 .
C33 H33C 0.9600 .
C38 O3 1.231(12) .
C38 O2 1.280(12) .
C38 C39 1.468(14) .
C39 C41 1.351(16) .
C39 C40 1.415(19) .
C40 N4 1.121(17) .
C41 C42 1.434(15) .
C41 H41 0.9300 .
C42 C43 1.368(17) .
C42 C47 1.399(16) .
C43 C44 1.378(16) .
C43 H43 0.9300 .
C44 C45 1.363(17) .
C44 H44 0.9300 .
C45 C46 1.379(18) .
C45 N3 1.393(15) .
C46 C47 1.395(17) .
C46 H46 0.9300 .
C47 H47 0.9300 .
C48 N3 1.377(16) .
C48 C53 1.395(9) .
C48 C49 1.401(9) .
C49 C50 1.400(10) .
C49 H49 0.9300 .
C50 C51 1.397(10) .
C50 H50 0.9300 .
C51 C52 1.390(9) .
C51 H51 0.9300 .
C52 C53 1.400(9) .
C52 H52 0.9300 .
C53 H53 0.9300 .
C54 C55 1.34(2) .
C54 C60 1.36(2) .
C54 N3 1.423(17) .
C55 C56 1.40(2) .
C55 H55 0.9300 .
C56 C58 1.37(3) .
C56 H56 0.9300 .
C57 H57 0.9300 .
C58 C59 1.35(3) .
C58 H58 0.9300 .
C59 C60 1.40(2) .
C59 H59 0.9300 .
C60 H60 0.9300 .
C61 H61 0.9300 .
O1 Sn2 2.018(7) .
O1 Sn1 2.037(7) .
O1 Sn1 2.167(6) 3_667
O2 Sn1 2.261(7) .
O3 Sn2 2.224(7) .
O4 Sn2 2.206(6) .
Sn1 O1 2.167(6) 3_667
Sn2 C34 2.052(8) .
C25 H25A 0.9600 .
C25 H25B 0.9600 .
C25 H25C 0.9600 .
C34 C35 1.501(5) .
C34 H34A 0.9700 .
C34 H34B 0.9700 .
C35 C36 1.498(5) .
C35 H35A 0.9700 .
C35 H35B 0.9700 .
C36 C37 1.502(5) .
C36 H36A 0.9700 .
C36 H36B 0.9700 .
C37 H37A 0.9600 .
C37 H37B 0.9600 .
C37 H37C 0.9600 .

loop_
_geom_torsion_atom_site_label_1
_geom_torsion_atom_site_label_2
_geom_torsion_atom_site_label_3
_geom_torsion_atom_site_label_4
_geom_torsion
_geom_torsion_site_symmetry_1
_geom_torsion_site_symmetry_4
C6 C1 C2 C3 2(3) . .
C1 C2 C3 C4 -1(3) . .
C2 C3 C4 C5 -1(2) . .
C2 C3 C4 N1 179.9(14) . .
C3 C4 C5 C6 2(2) . .
N1 C4 C5 C6 -178.8(14) . .
C2 C1 C6 C5 -1(3) . .
C4 C5 C6 C1 -1(3) . .
C61 C7 C8 C9 -2(2) . .
N1 C7 C8 C9 -179.5(14) . .
C7 C8 C9 C10 0(3) . .
C8 C9 C10 C11 0(3) . .
C9 C10 C11 C61 0(3) . .
C17 C13 C14 C15 -1(2) . .
C13 C14 C15 C16 2(2) . .
C13 C14 C15 C18 -176.0(13) . .
C14 C15 C16 C57 -1.0(19) . .
C18 C15 C16 C57 177.2(12) . .
C14 C13 C17 N1 179.8(13) . .
C14 C13 C17 C57 -2(2) . .
C16 C15 C18 C19 -4(2) . .
C14 C15 C18 C19 174.6(13) . .
C15 C18 C19 C20 4(2) . .
C15 C18 C19 C21 -178.6(12) . .
C18 C19 C20 N2 -99(100) . .
C21 C19 C20 N2 84(100) . .
C18 C19 C21 O5 5.5(18) . .
C20 C19 C21 O5 -177.1(12) . .
C18 C19 C21 O4 -178.1(11) . .
C20 C19 C21 O4 -0.8(17) . .
Sn2 C22 C23 C24 175.0(11) . .
C22 C23 C24 C25 -130.0(17) . .
Sn1 C26 C27 C28 -177.8(9) . .
C26 C27 C28 C29 -179.4(13) . .
Sn1 C30 C31 C32 -172.1(10) . .
C30 C31 C32 C33 175.7(12) . .
O3 C38 C39 C41 -165.3(12) . .
O2 C38 C39 C41 6.9(17) . .
O3 C38 C39 C40 13.6(18) . .
O2 C38 C39 C40 -174.2(13) . .
C41 C39 C40 N4 -72(25) . .
C38 C39 C40 N4 109(25) . .
C40 C39 C41 C42 -5(2) . .
C38 C39 C41 C42 173.6(13) . .
C39 C41 C42 C43 179.8(14) . .
C39 C41 C42 C47 -7(2) . .
C47 C42 C43 C44 -2(2) . .
C41 C42 C43 C44 172.4(12) . .
C42 C43 C44 C45 -2(2) . .
C43 C44 C45 C46 3(2) . .
C43 C44 C45 N3 -175.6(13) . .
C44 C45 C46 C47 -2(2) . .
N3 C45 C46 C47 177.2(13) . .
C45 C46 C47 C42 -1(2) . .
C43 C42 C47 C46 3(2) . .
C41 C42 C47 C46 -170.4(14) . .
N3 C48 C49 C50 -179.4(14) . .
C53 C48 C49 C50 -1(2) . .
C48 C49 C50 C51 -1(2) . .
C49 C50 C51 C52 0(2) . .
C50 C51 C52 C53 3(2) . .
N3 C48 C53 C52 -177.5(13) . .
C49 C48 C53 C52 3.8(19) . .
C51 C52 C53 C48 -5(2) . .
C60 C54 C55 C56 2(3) . .
N3 C54 C55 C56 178.5(14) . .
C54 C55 C56 C58 -1(3) . .
C15 C16 C57 C17 -2.1(19) . .
C13 C17 C57 C16 3.7(19) . .
N1 C17 C57 C16 -178.3(11) . .
C55 C56 C58 C59 0(3) . .
C56 C58 C59 C60 -1(3) . .
C55 C54 C60 C59 -3(3) . .
N3 C54 C60 C59 -179.4(15) . .
C58 C59 C60 C54 2(3) . .
C10 C11 C61 C7 -2(3) . .
C8 C7 C61 C11 3(2) . .
N1 C7 C61 C11 -179.5(14) . .
C13 C17 N1 C7 -148.1(14) . .
C57 C17 N1 C7 34.1(18) . .
C13 C17 N1 C4 19(2) . .
C57 C17 N1 C4 -159.3(13) . .
C61 C7 N1 C17 -130.0(14) . .
C8 C7 N1 C17 47.8(19) . .
C61 C7 N1 C4 63.2(18) . .
C8 C7 N1 C4 -119.0(15) . .
C3 C4 N1 C17 57.1(19) . .
C5 C4 N1 C17 -122.4(14) . .
C3 C4 N1 C7 -136.2(15) . .
C5 C4 N1 C7 44.2(19) . .
C53 C48 N3 C45 -127.7(14) . .
C49 C48 N3 C45 51(2) . .
C53 C48 N3 C54 50.0(19) . .
C49 C48 N3 C54 -131.5(15) . .
C44 C45 N3 C48 19(2) . .
C46 C45 N3 C48 -160.3(13) . .
C44 C45 N3 C54 -158.9(15) . .
C46 C45 N3 C54 22(2) . .
C55 C54 N3 C48 -117.2(16) . .
C60 C54 N3 C48 59.5(18) . .
C55 C54 N3 C45 60(2) . .
C60 C54 N3 C45 -122.9(16) . .
O3 C38 O2 Sn1 25(2) . .
C39 C38 O2 Sn1 -147.4(9) . .
O2 C38 O3 Sn2 -13.9(19) . .
C39 C38 O3 Sn2 157.6(9) . .
O5 C21 O4 Sn2 -4.7(13) . .
C19 C21 O4 Sn2 178.8(8) . .
Sn2 O1 Sn1 C26 83.8(6) . .
Sn1 O1 Sn1 C26 -94.5(4) 3_667 .
Sn2 O1 Sn1 C30 -87.2(6) . .
Sn1 O1 Sn1 C30 94.5(4) 3_667 .
Sn2 O1 Sn1 O1 178.3(7) . 3_667
Sn1 O1 Sn1 O1 0.0 3_667 3_667
Sn2 O1 Sn1 O2 -0.7(5) . .
Sn1 O1 Sn1 O2 -179.0(3) 3_667 .
C27 C26 Sn1 O1 -18.1(11) . .
C27 C26 Sn1 C30 146.8(10) . .
C27 C26 Sn1 O1 -96.6(10) . 3_667
C27 C26 Sn1 O2 68.4(10) . .
C31 C30 Sn1 O1 22.1(10) . .
C31 C30 Sn1 C26 -143.1(10) . .
C31 C30 Sn1 O1 100.1(10) . 3_667
C31 C30 Sn1 O2 -65.2(10) . .
C38 O2 Sn1 O1 -16.2(12) . .
C38 O2 Sn1 C26 -125.3(13) . .
C38 O2 Sn1 C30 89.3(13) . .
C38 O2 Sn1 O1 -20(2) . 3_667
Sn1 O1 Sn2 C34 91.5(6) . .
Sn1 O1 Sn2 C34 -90.4(5) 3_667 .
Sn1 O1 Sn2 C22 -85.0(7) . .
Sn1 O1 Sn2 C22 93.1(6) 3_667 .
Sn1 O1 Sn2 O4 -177.9(6) . .
Sn1 O1 Sn2 O4 0.3(3) 3_667 .
Sn1 O1 Sn2 O3 4.5(6) . .
Sn1 O1 Sn2 O3 -177.4(4) 3_667 .
C23 C22 Sn2 O1 165.9(10) . .
C23 C22 Sn2 C34 -9.4(17) . .
C23 C22 Sn2 O4 -113.6(11) . .
C23 C22 Sn2 O3 72.9(12) . .
C21 O4 Sn2 O1 -179.2(8) . .
C21 O4 Sn2 C34 -67.9(8) . .
C21 O4 Sn2 C22 70.7(8) . .
C21 O4 Sn2 O3 -162(2) . .
C38 O3 Sn2 O1 1.3(12) . .
C38 O3 Sn2 C34 -110.3(13) . .
C38 O3 Sn2 C22 112.1(12) . .
C38 O3 Sn2 O4 -15(3) . .
O1 Sn2 C34 C35 -143.6(11) . .
C22 Sn2 C34 C35 31.6(17) . .
O4 Sn2 C34 C35 136.5(12) . .
O3 Sn2 C34 C35 -51.7(12) . .
Sn2 C34 C35 C36 175.1(11) . .
C34 C35 C36 C37 -172.3(15) . .
